data_7215714
loop_
_publ_author_name
'Guo, Chun-Li'
'Li, Xiao-Zeng'
'Zhang, Xing-Mei'
'Wang, Lu'
'Zhu, Li-Na'

_publ_section_title
;
 A novel porous metal--organic framework from a new bis(acylhydrazone)
 ligand capable of reversibly adsorbing/desorbing water and small alcohol
 molecules
;
_journal_issue 20
_journal_name_full CrystEngComm
_journal_page_first 4095
_journal_paper_doi 10.1039/c4ce00140k
_journal_volume 16
_journal_year 2014
_chemical_formula_sum 'C32 H40 N12 O16 Pb2'
_chemical_formula_weight 1263.16
_chemical_name_systematic
; 
 ? 
;
_space_group_IT_number 148
_symmetry_cell_setting rhombohedral
_symmetry_space_group_name_Hall '-R 3'
_symmetry_space_group_name_H-M 'R -3 :H'
_atom_sites_solution_hydrogens geom
_atom_sites_solution_primary direct
_atom_sites_solution_secondary difmap
_audit_creation_method SHELXL-97
_cell_angle_alpha 90.00
_cell_angle_beta 90.00
_cell_angle_gamma 120.00
_cell_formula_units_Z 9
_cell_length_a 29.958(4)
_cell_length_b 29.958(4)
_cell_length_c 15.570(3)
_cell_measurement_reflns_used 9298
_cell_measurement_temperature 293(2)
_cell_measurement_theta_max 26.042
_cell_measurement_theta_min 1.526
_cell_volume 12102(3)
_computing_cell_refinement crystalclear
_computing_data_collection 'crystalclear(Rigaku/MSC Inc., 2005)'
_computing_data_reduction crystalclear
_computing_molecular_graphics 'Bruker SHELXTL'
_computing_publication_material 'Bruker SHELXTL'
_computing_structure_refinement 'SHELXL-97 (Sheldrick, 1997)'
_computing_structure_solution 'SHELXS-97 (Sheldrick, 1990)'
_diffrn_ambient_temperature 293(2)
_diffrn_detector_area_resol_mean 7.31
_diffrn_measured_fraction_theta_full 0.998
_diffrn_measured_fraction_theta_max 0.998
_diffrn_measurement_device_type 'rigaku saturn CCD area detector'
_diffrn_measurement_method '\w and \f scans'
_diffrn_radiation_monochromator graphite
_diffrn_radiation_source 'fine-focus sealed tube'
_diffrn_radiation_type MoK\a
_diffrn_radiation_wavelength 0.71073
_diffrn_reflns_av_R_equivalents 0.0576
_diffrn_reflns_av_sigmaI/netI 0.0418
_diffrn_reflns_limit_h_max 36
_diffrn_reflns_limit_h_min -24
_diffrn_reflns_limit_k_max 31
_diffrn_reflns_limit_k_min -36
_diffrn_reflns_limit_l_max 18
_diffrn_reflns_limit_l_min -19
_diffrn_reflns_number 28962
_diffrn_reflns_theta_full 26.05
_diffrn_reflns_theta_max 26.05
_diffrn_reflns_theta_min 1.53
_diffrn_standards_decay_% 0
_diffrn_standards_interval_count 0
_diffrn_standards_interval_time 0
_diffrn_standards_number 0
_exptl_absorpt_coefficient_mu 6.318
_exptl_absorpt_correction_T_max 0.5177
_exptl_absorpt_correction_T_min 0.3647
_exptl_absorpt_correction_type multi-scan
_exptl_absorpt_process_details crystalclear
_exptl_crystal_density_diffrn 1.575
_exptl_crystal_density_method 'not measured'
_exptl_crystal_F_000 5580
_exptl_crystal_size_max 0.20
_exptl_crystal_size_mid 0.18
_exptl_crystal_size_min 0.12
_platon_squeeze_details
;
;
_refine_diff_density_max 3.410
_refine_diff_density_min -2.009
_refine_diff_density_rms 0.174
_refine_ls_extinction_coef 0.00019(2)
_refine_ls_extinction_expression Fc^*^=kFc[1+0.001xFc^2^\l^3^/sin(2\q)]^-1/4^
_refine_ls_extinction_method SHELXL
_refine_ls_goodness_of_fit_ref 1.140
_refine_ls_hydrogen_treatment constr
_refine_ls_matrix_type full
_refine_ls_number_parameters 310
_refine_ls_number_reflns 5312
_refine_ls_number_restraints 0
_refine_ls_restrained_S_all 1.140
_refine_ls_R_factor_all 0.0671
_refine_ls_R_factor_gt 0.0571
_refine_ls_shift/su_max 0.001
_refine_ls_shift/su_mean 0.000
_refine_ls_structure_factor_coef Fsqd
_refine_ls_weighting_details 'calc w=1/[\s^2^(Fo^2^)+(0.0713P)^2^+135.1313P] where P=(Fo^2^+2Fc^2^)/3'
_refine_ls_weighting_scheme calc
_refine_ls_wR_factor_gt 0.1431
_refine_ls_wR_factor_ref 0.1503
_reflns_number_gt 4553
_reflns_number_total 5312
_reflns_threshold_expression >2sigma(I)
_cod_data_source_file c4ce00140k2.cif
_cod_data_source_block sa
_cod_depositor_comments
;
The following automatic conversions were performed:

'_symmetry_cell_setting' value 'Rhombohedral' changed to
'rhombohedral' according to
/usr/data/users/saulius/crontab/automatic-downloads/current/RSC/lib/dictionaries/cif_core.dic
dictionary named 'cif_core.dic' version 2.4.2 from
2011-04-26.

'_exptl_absorpt_correction_type' value 'MULTI-SCAN'
changed to 'multi-scan' according to
/usr/data/users/saulius/crontab/automatic-downloads/current/RSC/lib/dictionaries/cif_core.dic
dictionary named 'cif_core.dic' version 2.4.2 from 2011-04-26.

Automatic conversion script
Id: cif_fix_values 2281 2013-09-26 08:29:07Z andrius 
;
_cod_original_sg_symbol_H-M R-3
_cod_database_code 7215714

loop_
_symmetry_equiv_pos_as_xyz
'x, y, z'
'-y, x-y, z'
'-x+y, -x, z'
'x+2/3, y+1/3, z+1/3'
'-y+2/3, x-y+1/3, z+1/3'
'-x+y+2/3, -x+1/3, z+1/3'
'x+1/3, y+2/3, z+2/3'
'-y+1/3, x-y+2/3, z+2/3'
'-x+y+1/3, -x+2/3, z+2/3'
'-x, -y, -z'
'y, -x+y, -z'
'x-y, x, -z'
'-x+2/3, -y+1/3, -z+1/3'
'y+2/3, -x+y+1/3, -z+1/3'
'x-y+2/3, x+1/3, -z+1/3'
'-x+1/3, -y+2/3, -z+2/3'
'y+1/3, -x+y+2/3, -z+2/3'
'x-y+1/3, x+2/3, -z+2/3'

loop_
_atom_site_label
_atom_site_type_symbol
_atom_site_fract_x
_atom_site_fract_y
_atom_site_fract_z
_atom_site_U_iso_or_equiv
_atom_site_adp_type
_atom_site_occupancy
_atom_site_symmetry_multiplicity
_atom_site_calc_flag
_atom_site_refinement_flags
Pb1 Pb 0.248179(12) 0.119279(12) 0.759039(19) 0.04139(17) Uani 1 1 d .
O1 O 0.2074(2) 0.0487(2) 0.8713(4) 0.0477(14) Uani 1 1 d .
O2 O 0.2668(2) 0.1992(2) 0.6669(4) 0.0500(14) Uani 1 1 d .
N1 N 0.1653(3) -0.0609(3) 1.1326(5) 0.0467(17) Uani 1 1 d .
N2 N 0.2843(3) 0.0886(2) 0.9485(4) 0.0425(15) Uani 1 1 d .
N3 N 0.3037(2) 0.1244(2) 0.8820(4) 0.0363(14) Uani 1 1 d .
N4 N 0.3365(2) 0.1958(2) 0.7638(4) 0.0378(14) Uani 1 1 d .
N5 N 0.3534(3) 0.2325(2) 0.6988(4) 0.0389(15) Uani 1 1 d .
N6 N 0.3592(3) 0.3464(3) 0.4594(5) 0.0529(18) Uani 1 1 d .
C1 C 0.2951(3) 0.2701(4) 0.5296(5) 0.048(2) Uani 1 1 d .
H1 H 0.2608 0.2440 0.5320 0.058 Uiso 1 1 calc R
C2 C 0.3114(4) 0.3074(4) 0.4679(6) 0.057(2) Uani 1 1 d .
H2 H 0.2870 0.3054 0.4287 0.068 Uiso 1 1 calc R
C3 C 0.3937(4) 0.3481(3) 0.5163(6) 0.049(2) Uani 1 1 d .
H3 H 0.4277 0.3747 0.5120 0.059 Uiso 1 1 calc R
C4 C 0.3807(3) 0.3121(3) 0.5811(5) 0.0415(18) Uani 1 1 d .
H4 H 0.4057 0.3149 0.6197 0.050 Uiso 1 1 calc R
C5 C 0.3306(3) 0.2718(3) 0.5883(5) 0.0409(18) Uani 1 1 d .
C6 C 0.3147(3) 0.2313(3) 0.6552(5) 0.0403(18) Uani 1 1 d .
C7 C 0.3707(3) 0.1982(3) 0.8169(5) 0.0376(17) Uani 1 1 d .
C8 C 0.4267(3) 0.2383(3) 0.8152(5) 0.047(2) Uani 1 1 d .
H8A H 0.4362 0.2562 0.8691 0.071 Uiso 1 1 calc R
H8B H 0.4329 0.2623 0.7697 0.071 Uiso 1 1 calc R
H8C H 0.4469 0.2220 0.8058 0.071 Uiso 1 1 calc R
C9 C 0.3512(3) 0.1581(3) 0.8850(5) 0.0407(18) Uani 1 1 d .
C10 C 0.3884(4) 0.1603(4) 0.9525(6) 0.054(2) Uani 1 1 d .
H10A H 0.3742 0.1274 0.9806 0.081 Uiso 1 1 calc R
H10B H 0.3941 0.1863 0.9941 0.081 Uiso 1 1 calc R
H10C H 0.4205 0.1685 0.9259 0.081 Uiso 1 1 calc R
C11 C 0.2357(3) 0.0527(3) 0.9351(5) 0.0421(18) Uani 1 1 d .
C12 C 0.2124(3) 0.0134(3) 1.0034(6) 0.0452(19) Uani 1 1 d .
C13 C 0.2412(4) 0.0035(3) 1.0626(6) 0.051(2) Uani 1 1 d .
H13 H 0.2770 0.0220 1.0601 0.061 Uiso 1 1 calc R
C14 C 0.2168(3) -0.0336(3) 1.1248(6) 0.050(2) Uani 1 1 d .
H14 H 0.2368 -0.0401 1.1630 0.060 Uiso 1 1 calc R
C15 C 0.1369(4) -0.0515(4) 1.0758(8) 0.074(3) Uani 1 1 d .
H15 H 0.1012 -0.0694 1.0812 0.089 Uiso 1 1 calc R
C16 C 0.1591(4) -0.0161(4) 1.0094(8) 0.070(3) Uani 1 1 d .
H16 H 0.1384 -0.0121 0.9692 0.084 Uiso 1 1 calc R
O3 O 0.1443(3) 0.2946(3) 0.8969(5) 0.081(2) Uani 1 1 d .
H3A H 0.1246 0.2622 0.9019 0.121 Uiso 1 1 d R
H3B H 0.1729 0.3024 0.9203 0.121 Uiso 1 1 d R
O4 O 0.1003(3) 0.3493(3) 0.9825(5) 0.087(2) Uani 1 1 d .
H4A H 0.0727 0.3377 0.9535 0.131 Uiso 1 1 d R
H4B H 0.0921 0.3376 1.0333 0.131 Uiso 1 1 d R
O5 O 0.1827(3) 0.2139(3) 0.6845(5) 0.086(2) Uani 1 1 d .
H5A H 0.2066 0.2064 0.6840 0.130 Uiso 1 1 d R
H5B H 0.1558 0.1884 0.6637 0.130 Uiso 1 1 d R
O6 O 0.0199(6) 0.1313(8) 0.5823(12) 0.104(6) Uani 0.50 1 d P
O7 O 0.1091(7) 0.1277(5) 0.5888(12) 0.086(5) Uani 0.50 1 d P
O8 O 0.0579(8) 0.0969(7) 0.8814(19) 0.143(10) Uani 0.50 1 d P
O10 O 0.1365(7) 0.0728(9) 0.708(2) 0.169(14) Uani 0.50 1 d P
O11 O 0.0246(6) 0.1791(7) 0.7384(10) 0.079(5) Uani 0.50 1 d P
O13 O 0.1140(4) 0.1988(4) 0.8168(8) 0.048(3) Uani 0.50 1 d P

loop_
_atom_site_aniso_label
_atom_site_aniso_U_11
_atom_site_aniso_U_22
_atom_site_aniso_U_33
_atom_site_aniso_U_23
_atom_site_aniso_U_13
_atom_site_aniso_U_12
Pb1 0.0478(2) 0.0470(2) 0.0335(2) -0.00259(12) -0.00377(12) 0.02686(16)
O1 0.055(3) 0.045(3) 0.043(3) -0.005(3) -0.006(3) 0.025(3)
O2 0.049(3) 0.061(4) 0.048(4) 0.002(3) -0.004(3) 0.034(3)
N1 0.044(4) 0.037(4) 0.050(4) 0.003(3) -0.004(3) 0.013(3)
N2 0.053(4) 0.038(4) 0.035(4) 0.003(3) -0.003(3) 0.021(3)
N3 0.046(4) 0.036(3) 0.029(3) -0.002(3) -0.005(3) 0.022(3)
N4 0.044(4) 0.040(3) 0.030(3) -0.001(3) -0.005(3) 0.021(3)
N5 0.047(4) 0.043(4) 0.030(4) -0.002(3) -0.005(3) 0.025(3)
N6 0.070(5) 0.064(5) 0.034(4) 0.003(3) -0.002(4) 0.040(4)
C1 0.054(5) 0.063(6) 0.040(5) -0.004(4) -0.003(4) 0.039(5)
C2 0.075(7) 0.076(7) 0.041(5) -0.001(5) -0.006(4) 0.054(6)
C3 0.060(5) 0.050(5) 0.044(5) 0.004(4) 0.010(4) 0.033(4)
C4 0.054(5) 0.047(5) 0.031(4) -0.002(3) -0.002(3) 0.031(4)
C5 0.059(5) 0.051(5) 0.027(4) -0.006(3) 0.001(3) 0.038(4)
C6 0.051(5) 0.049(5) 0.031(4) -0.004(3) 0.000(3) 0.032(4)
C7 0.043(4) 0.043(4) 0.029(4) -0.006(3) -0.005(3) 0.023(4)
C8 0.049(5) 0.051(5) 0.033(5) 0.003(4) -0.007(4) 0.019(4)
C9 0.054(5) 0.036(4) 0.039(5) -0.005(3) -0.005(4) 0.028(4)
C10 0.059(6) 0.054(5) 0.047(5) 0.005(4) -0.011(4) 0.027(5)
C11 0.057(5) 0.042(4) 0.031(4) 0.002(3) -0.004(4) 0.027(4)
C12 0.054(5) 0.030(4) 0.044(5) 0.002(3) -0.004(4) 0.016(4)
C13 0.052(5) 0.050(5) 0.049(5) 0.003(4) -0.006(4) 0.024(4)
C14 0.048(5) 0.052(5) 0.045(5) 0.003(4) -0.007(4) 0.022(4)
C15 0.051(6) 0.053(6) 0.097(9) 0.036(6) -0.016(6) 0.010(5)
C16 0.048(5) 0.056(6) 0.094(9) 0.025(6) -0.015(5) 0.015(5)
O3 0.101(6) 0.085(5) 0.062(5) 0.008(4) -0.012(4) 0.051(5)
O4 0.091(6) 0.115(7) 0.063(5) -0.013(5) -0.016(4) 0.056(5)
O5 0.080(5) 0.115(7) 0.086(6) 0.012(5) 0.002(4) 0.065(5)
O6 0.045(8) 0.134(16) 0.091(13) -0.021(11) -0.011(8) 0.012(9)
O7 0.098(12) 0.042(8) 0.111(14) -0.005(8) -0.007(10) 0.030(8)
O8 0.105(15) 0.068(12) 0.24(3) 0.049(15) -0.012(17) 0.032(11)
O10 0.055(11) 0.112(16) 0.30(4) 0.08(2) -0.057(16) 0.010(11)
O11 0.068(9) 0.124(13) 0.083(11) 0.037(10) 0.031(8) 0.077(10)
O13 0.040(6) 0.046(6) 0.047(7) -0.001(5) 0.004(5) 0.013(5)

loop_
_atom_type_symbol
_atom_type_description
_atom_type_scat_dispersion_real
_atom_type_scat_dispersion_imag
_atom_type_scat_source
C C 0.0033 0.0016 'International Tables Vol C Tables 4.2.6.8 and 6.1.1.4'
H H 0.0000 0.0000 'International Tables Vol C Tables 4.2.6.8 and 6.1.1.4'
N N 0.0061 0.0033 'International Tables Vol C Tables 4.2.6.8 and 6.1.1.4'
O O 0.0106 0.0060 'International Tables Vol C Tables 4.2.6.8 and 6.1.1.4'
Pb Pb -3.3944 10.1111 'International Tables Vol C Tables 4.2.6.8 and 6.1.1.4'

loop_
_geom_angle_atom_site_label_1
_geom_angle_atom_site_label_2
_geom_angle_atom_site_label_3
_geom_angle
_geom_angle_site_symmetry_1
_geom_angle_site_symmetry_3
N1 Pb1 N4 85.6(2) 12_557 .
N1 Pb1 N3 78.3(2) 12_557 .
N4 Pb1 N3 63.3(2) . .
N1 Pb1 O1 80.9(2) 12_557 .
N4 Pb1 O1 126.48(19) . .
N3 Pb1 O1 63.3(2) . .
N1 Pb1 O2 81.7(2) 12_557 .
N4 Pb1 O2 61.90(19) . .
N3 Pb1 O2 122.5(2) . .
O1 Pb1 O2 159.89(19) . .
C11 O1 Pb1 116.0(5) . .
C6 O2 Pb1 114.3(5) . .
C14 N1 C15 117.8(8) . .
C14 N1 Pb1 124.2(6) . 11_557
C15 N1 Pb1 118.0(6) . 11_557
C11 N2 N3 112.0(6) . .
C9 N3 N2 117.0(7) . .
C9 N3 Pb1 121.9(5) . .
N2 N3 Pb1 121.1(5) . .
C7 N4 N5 117.2(7) . .
C7 N4 Pb1 121.3(5) . .
N5 N4 Pb1 120.4(4) . .
C6 N5 N4 112.5(7) . .
C2 N6 C3 116.1(8) . .
C2 C1 C5 118.8(9) . .
C2 C1 H1 120.6 . .
C5 C1 H1 120.6 . .
N6 C2 C1 125.3(9) . .
N6 C2 H2 117.4 . .
C1 C2 H2 117.4 . .
N6 C3 C4 122.7(8) . .
N6 C3 H3 118.6 . .
C4 C3 H3 118.6 . .
C5 C4 C3 119.9(8) . .
C5 C4 H4 120.1 . .
C3 C4 H4 120.1 . .
C1 C5 C4 117.2(8) . .
C1 C5 C6 120.6(8) . .
C4 C5 C6 122.2(7) . .
O2 C6 N5 125.7(8) . .
O2 C6 C5 119.5(7) . .
N5 C6 C5 114.8(7) . .
N4 C7 C9 115.7(7) . .
N4 C7 C8 125.0(7) . .
C9 C7 C8 119.3(7) . .
C7 C8 H8A 109.5 . .
C7 C8 H8B 109.5 . .
H8A C8 H8B 109.5 . .
C7 C8 H8C 109.5 . .
H8A C8 H8C 109.5 . .
H8B C8 H8C 109.5 . .
N3 C9 C7 116.5(7) . .
N3 C9 C10 124.9(8) . .
C7 C9 C10 118.7(7) . .
C9 C10 H10A 109.5 . .
C9 C10 H10B 109.5 . .
H10A C10 H10B 109.5 . .
C9 C10 H10C 109.5 . .
H10A C10 H10C 109.5 . .
H10B C10 H10C 109.5 . .
O1 C11 N2 127.6(8) . .
O1 C11 C12 117.3(8) . .
N2 C11 C12 115.1(7) . .
C16 C12 C13 117.3(8) . .
C16 C12 C11 119.4(8) . .
C13 C12 C11 123.3(8) . .
C14 C13 C12 120.1(9) . .
C14 C13 H13 119.9 . .
C12 C13 H13 119.9 . .
N1 C14 C13 122.6(8) . .
N1 C14 H14 118.7 . .
C13 C14 H14 118.7 . .
N1 C15 C16 122.4(9) . .
N1 C15 H15 118.8 . .
C16 C15 H15 118.8 . .
C12 C16 C15 119.7(9) . .
C12 C16 H16 120.2 . .
C15 C16 H16 120.2 . .
H3A O3 H3B 107.7 . .
H4A O4 H4B 107.7 . .
H5A O5 H5B 107.7 . .

loop_
_geom_bond_atom_site_label_1
_geom_bond_atom_site_label_2
_geom_bond_distance
_geom_bond_site_symmetry_2
Pb1 N1 2.468(7) 12_557
Pb1 N4 2.489(6) .
Pb1 N3 2.490(6) .
Pb1 O1 2.536(6) .
Pb1 O2 2.602(6) .
O1 C11 1.274(10) .
O2 C6 1.281(10) .
N1 C14 1.342(11) .
N1 C15 1.350(12) .
N1 Pb1 2.468(7) 11_557
N2 C11 1.325(11) .
N2 N3 1.392(9) .
N3 C9 1.268(10) .
N4 C7 1.290(10) .
N4 N5 1.391(9) .
N5 C6 1.327(10) .
N6 C2 1.326(12) .
N6 C3 1.343(12) .
C1 C2 1.365(13) .
C1 C5 1.383(11) .
C1 H1 0.9300 .
C2 H2 0.9300 .
C3 C4 1.384(11) .
C3 H3 0.9300 .
C4 C5 1.384(12) .
C4 H4 0.9300 .
C5 C6 1.486(11) .
C7 C9 1.486(11) .
C7 C8 1.499(11) .
C8 H8A 0.9600 .
C8 H8B 0.9600 .
C8 H8C 0.9600 .
C9 C10 1.509(11) .
C10 H10A 0.9600 .
C10 H10B 0.9600 .
C10 H10C 0.9600 .
C11 C12 1.477(11) .
C12 C16 1.388(13) .
C12 C13 1.393(12) .
C13 C14 1.378(12) .
C13 H13 0.9300 .
C14 H14 0.9300 .
C15 C16 1.389(14) .
C15 H15 0.9300 .
C16 H16 0.9300 .
O3 H3A 0.8504 .
O3 H3B 0.8496 .
O4 H4A 0.8503 .
O4 H4B 0.8500 .
O5 H5A 0.8497 .
O5 H5B 0.8501 .

loop_
_geom_torsion_atom_site_label_1
_geom_torsion_atom_site_label_2
_geom_torsion_atom_site_label_3
_geom_torsion_atom_site_label_4
_geom_torsion
_geom_torsion_site_symmetry_1
N1 Pb1 O1 C11 -79.3(6) 12_557
N4 Pb1 O1 C11 -1.7(7) .
N3 Pb1 O1 C11 2.1(5) .
O2 Pb1 O1 C11 -110.1(7) .
N1 Pb1 O2 C6 106.1(6) 12_557
N4 Pb1 O2 C6 16.8(5) .
N3 Pb1 O2 C6 35.8(6) .
O1 Pb1 O2 C6 136.9(6) .
C11 N2 N3 C9 -174.4(7) .
C11 N2 N3 Pb1 2.5(8) .
N1 Pb1 N3 C9 -100.1(6) 12_557
N4 Pb1 N3 C9 -9.1(6) .
O1 Pb1 N3 C9 174.3(6) .
O2 Pb1 N3 C9 -27.9(7) .
N1 Pb1 N3 N2 83.3(5) 12_557
N4 Pb1 N3 N2 174.2(6) .
O1 Pb1 N3 N2 -2.4(5) .
O2 Pb1 N3 N2 155.4(5) .
N1 Pb1 N4 C7 89.8(6) 12_557
N3 Pb1 N4 C7 10.7(6) .
O1 Pb1 N4 C7 14.5(7) .
O2 Pb1 N4 C7 172.8(7) .
N1 Pb1 N4 N5 -102.6(5) 12_557
N3 Pb1 N4 N5 178.3(6) .
O1 Pb1 N4 N5 -177.9(5) .
O2 Pb1 N4 N5 -19.6(5) .
C7 N4 N5 C6 -171.2(7) .
Pb1 N4 N5 C6 20.8(8) .
C3 N6 C2 C1 0.7(14) .
C5 C1 C2 N6 -0.6(14) .
C2 N6 C3 C4 -0.8(13) .
N6 C3 C4 C5 0.9(13) .
C2 C1 C5 C4 0.7(12) .
C2 C1 C5 C6 -178.6(8) .
C3 C4 C5 C1 -0.8(11) .
C3 C4 C5 C6 178.5(7) .
Pb1 O2 C6 N5 -14.6(10) .
Pb1 O2 C6 C5 166.0(5) .
N4 N5 C6 O2 -2.9(11) .
N4 N5 C6 C5 176.5(6) .
C1 C5 C6 O2 -10.7(11) .
C4 C5 C6 O2 170.1(7) .
C1 C5 C6 N5 169.9(7) .
C4 C5 C6 N5 -9.3(11) .
N5 N4 C7 C9 -179.5(6) .
Pb1 N4 C7 C9 -11.6(9) .
N5 N4 C7 C8 1.8(11) .
Pb1 N4 C7 C8 169.7(6) .
N2 N3 C9 C7 -176.0(6) .
Pb1 N3 C9 C7 7.2(9) .
N2 N3 C9 C10 3.3(11) .
Pb1 N3 C9 C10 -173.5(6) .
N4 C7 C9 N3 2.8(10) .
C8 C7 C9 N3 -178.3(7) .
N4 C7 C9 C10 -176.5(7) .
C8 C7 C9 C10 2.3(11) .
Pb1 O1 C11 N2 -1.9(11) .
Pb1 O1 C11 C12 177.6(6) .
N3 N2 C11 O1 -0.3(12) .
N3 N2 C11 C12 -179.8(7) .
O1 C11 C12 C16 -18.7(13) .
N2 C11 C12 C16 160.8(9) .
O1 C11 C12 C13 160.5(8) .
N2 C11 C12 C13 -19.9(12) .
C16 C12 C13 C14 -1.1(14) .
C11 C12 C13 C14 179.7(8) .
C15 N1 C14 C13 1.0(14) .
Pb1 N1 C14 C13 178.8(7) 11_557
C12 C13 C14 N1 -1.3(14) .
C14 N1 C15 C16 1.6(17) .
Pb1 N1 C15 C16 -176.3(10) 11_557
C13 C12 C16 C15 3.6(17) .
C11 C12 C16 C15 -177.1(10) .
N1 C15 C16 C12 -4(2) .

loop_
_platon_squeeze_void_nr
_platon_squeeze_void_average_x
_platon_squeeze_void_average_y
_platon_squeeze_void_average_z
_platon_squeeze_void_volume
_platon_squeeze_void_count_electrons
_platon_squeeze_void_content
1 0.000 0.000 0.000 22 3 ' '
2 0.000 0.000 0.500 183 16 ' '
3 0.333 0.667 0.167 178 16 ' '
4 0.333 0.667 0.667 21 3 ' '
5 0.667 0.333 -0.167 178 15 ' '
6 0.667 0.333 0.333 21 3 ' '
